data_4307492
loop_
_publ_author_name
'Maribel Arroyo'
'Sylvain Bern\`es'
'Margarita Cer\'on'
'Ver\'onica Cortina'
'Consuelo Mendoza'
'Hugo Torrens'

_publ_contact_author_address
;
Centro de Qu\'imica del Instituto de Ciencias de la BUAP 
Edificio 193 del Complejo de Ciencias 
Ciudad Universitaria 
San Manuel 
72571 Puebla, Pue. 
Mexico
;
_publ_contact_author_email slarroyo@siu.buap.mx
_publ_contact_author_fax (52)2222295551
_publ_contact_author_name 'Arroyo, Maribel'
_publ_contact_author_phone (52)2222295500x7293
_publ_section_title
;
Carbon-Fluorine Bond Cleavage in the Preparation of Osmium(III) and
Osmium(IV) Fluorothiolate Complexes. Fluorine by Fluorine NMR-Assignment
and Fluxional Processes
;
_journal_name_full 'Inorganic Chemistry'
_journal_page_first 4857
_journal_page_last 4867
_journal_paper_doi 10.1021/ic0619660
_journal_volume 46
_journal_year 2007
_chemical_formula_moiety 'C30 H5 F19 Os S5'
_chemical_formula_sum 'C30 H5 F19 Os S5'
_chemical_formula_weight 1076.84
_chemical_melting_point 485
_space_group_IT_number 14
_symmetry_cell_setting monoclinic
_symmetry_Int_Tables_number 14
_symmetry_space_group_name_Hall '-P 2ybc'
_symmetry_space_group_name_H-M 'P 1 21/c 1'
_atom_sites_solution_hydrogens geom
_atom_sites_solution_primary direct
_atom_sites_solution_secondary difmap
_audit_creation_date 2006-02-15
_audit_creation_method SHELXTL-Plus
_cell_angle_alpha 90.00
_cell_angle_beta 97.707(8)
_cell_angle_gamma 90.00
_cell_formula_units_Z 4
_cell_length_a 18.3106(17)
_cell_length_b 9.2362(11)
_cell_length_c 20.0791(19)
_cell_measurement_reflns_used 85
_cell_measurement_temperature 296(1)
_cell_measurement_theta_max 13.02
_cell_measurement_theta_min 4.59
_cell_volume 3365.1(6)
_computing_cell_refinement XSCANS
_computing_data_collection 'XSCANS (Siemens, 1996)'
_computing_data_reduction XSCANS
_computing_molecular_graphics SHELXTL-Plus
_computing_publication_material SHELXTL-Plus
_computing_structure_refinement SHELXTL-Plus
_computing_structure_solution 'SHELXTL-Plus (Sheldrick, 1998)'
_diffrn_ambient_temperature 296(1)
_diffrn_detector 'Scintillation counter'
_diffrn_measured_fraction_theta_full 0.999
_diffrn_measured_fraction_theta_max 0.999
_diffrn_measurement_device_type 'Bruker P4'
_diffrn_measurement_method '2\q/\w scans'
_diffrn_radiation_monochromator graphite
_diffrn_radiation_probe x-ray
_diffrn_radiation_type MoK\a
_diffrn_radiation_wavelength 0.71073
_diffrn_reflns_av_R_equivalents 0.0378
_diffrn_reflns_av_sigmaI/netI 0.0573
_diffrn_reflns_limit_h_max 1
_diffrn_reflns_limit_h_min -24
_diffrn_reflns_limit_k_max 12
_diffrn_reflns_limit_k_min -1
_diffrn_reflns_limit_l_max 27
_diffrn_reflns_limit_l_min -27
_diffrn_reflns_number 10857
_diffrn_reflns_theta_full 29.00
_diffrn_reflns_theta_max 29.00
_diffrn_reflns_theta_min 2.05
_diffrn_source 'fine-focus sealed tube'
_diffrn_source_current 30
_diffrn_source_power 1.5
_diffrn_source_voltage 50
_diffrn_standards_decay_% 0.5
_diffrn_standards_interval_count 97
_diffrn_standards_number 3
_exptl_absorpt_coefficient_mu 4.230
_exptl_absorpt_correction_T_max 0.428
_exptl_absorpt_correction_T_min 0.216
_exptl_absorpt_correction_type psi-scan
_exptl_absorpt_process_details 'XSCAnS (Bruker, 1998)'
_exptl_crystal_colour green
_exptl_crystal_density_diffrn 2.126
_exptl_crystal_density_method 'not measured'
_exptl_crystal_description plate
_exptl_crystal_F_000 2048
_exptl_crystal_size_max 0.65
_exptl_crystal_size_mid 0.36
_exptl_crystal_size_min 0.20
_refine_diff_density_max 1.483
_refine_diff_density_min -2.649
_refine_diff_density_rms 0.153
_refine_ls_extinction_method none
_refine_ls_goodness_of_fit_ref 1.029
_refine_ls_hydrogen_treatment constr
_refine_ls_matrix_type full
_refine_ls_number_parameters 496
_refine_ls_number_reflns 8940
_refine_ls_number_restraints 0
_refine_ls_restrained_S_all 1.029
_refine_ls_R_factor_all 0.0920
_refine_ls_R_factor_gt 0.0566
_refine_ls_shift/su_max 0.001
_refine_ls_shift/su_mean 0.000
_refine_ls_structure_factor_coef Fsqd
_refine_ls_weighting_details 'calc w=1/[\s^2^(Fo^2^)+(0.0773P)^2^+3.5751P] where P=(Fo^2^+2Fc^2^)/3'
_refine_ls_weighting_scheme calc
_refine_ls_wR_factor_gt 0.1328
_refine_ls_wR_factor_ref 0.1510
_reflns_number_gt 5979
_reflns_number_total 8940
_reflns_threshold_expression I>2\s(I)
_cod_data_source_file ic0619660si20061013_021620_3.cif
_cod_data_source_block ed4
_cod_depositor_comments
;
The following automatic conversions were performed:
'_symmetry_cell_setting' value 'Monoclinic' changed to 'monoclinic'
according to '/home/saulius/struct/CIF-dictionaries/cif_core.dic'
dictionary named 'cif_core.dic' version 2.4.1 from 2010-06-29.

Automatic conversion script
Id: cif_fix_enum 1527 2010-12-29 10:47:43Z saulius 
;
_cod_original_sg_symbol_H-M 'P 21/c'
_cod_database_code 4307492

loop_
_symmetry_equiv_pos_as_xyz
'x, y, z'
'-x, y+1/2, -z+1/2'
'-x, -y, -z'
'x, -y-1/2, z-1/2'

loop_
_atom_site_label
_atom_site_type_symbol
_atom_site_fract_x
_atom_site_fract_y
_atom_site_fract_z
_atom_site_U_iso_or_equiv
_atom_site_adp_type
_atom_site_occupancy
_atom_site_symmetry_multiplicity
_atom_site_calc_flag
_atom_site_refinement_flags
_atom_site_disorder_assembly
_atom_site_disorder_group
Os1 Os 0.753608(14) 0.99109(3) 0.327337(12) 0.04238(10) Uani 1 1 d . . .
S1 S 0.76100(9) 1.18742(18) 0.25153(7) 0.0422(3) Uani 1 1 d . . .
S2 S 0.65225(9) 1.0880(2) 0.35481(9) 0.0488(4) Uani 1 1 d . . .
S3 S 0.74279(12) 0.8222(2) 0.24841(10) 0.0628(5) Uani 1 1 d . . .
S4 S 0.86400(10) 1.0556(2) 0.37794(9) 0.0518(4) Uani 1 1 d . . .
S5 S 0.74291(11) 0.7887(2) 0.40045(12) 0.0671(5) Uani 1 1 d . . .
C1 C 0.8299(3) 1.3171(7) 0.2805(3) 0.0397(13) Uani 1 1 d . . .
C2 C 0.8875(4) 1.3392(8) 0.2428(3) 0.0496(16) Uani 1 1 d . . .
F2 F 0.8900(2) 1.2616(5) 0.18680(19) 0.0671(12) Uani 1 1 d . . .
C3 C 0.9416(4) 1.4404(9) 0.2626(4) 0.0542(17) Uani 1 1 d . . .
F3 F 0.9935(3) 1.4619(7) 0.2221(3) 0.0896(17) Uani 1 1 d . . .
C4 C 0.9417(4) 1.5181(8) 0.3208(4) 0.0567(18) Uani 1 1 d . . .
H4A H 0.9779 1.5869 0.3339 0.068 Uiso 1 1 calc R . .
C5 C 0.8867(4) 1.4908(7) 0.3591(3) 0.0464(15) Uani 1 1 d . . .
F5 F 0.8864(3) 1.5632(5) 0.4172(2) 0.0670(12) Uani 1 1 d . . .
C6 C 0.8310(3) 1.3950(7) 0.3391(3) 0.0400(13) Uani 1 1 d . . .
F6 F 0.7780(2) 1.3754(5) 0.37851(18) 0.0572(10) Uani 1 1 d . . .
C7 C 0.6798(3) 1.2878(7) 0.2583(3) 0.0452(14) Uani 1 1 d . . .
C8 C 0.6617(4) 1.4110(9) 0.2193(4) 0.0601(19) Uani 1 1 d . . .
F8 F 0.7092(3) 1.4555(6) 0.1780(3) 0.0831(15) Uani 1 1 d . . .
C9 C 0.5975(5) 1.4862(9) 0.2223(5) 0.072(3) Uani 1 1 d . . .
H9A H 0.5864 1.5690 0.1966 0.086 Uiso 1 1 calc R . .
C10 C 0.5504(4) 1.4358(10) 0.2644(5) 0.071(2) Uani 1 1 d . . .
F10 F 0.4866(3) 1.5055(6) 0.2669(4) 0.106(2) Uani 1 1 d . . .
C11 C 0.5687(4) 1.3185(9) 0.3048(4) 0.0595(19) Uani 1 1 d . . .
F11 F 0.5204(2) 1.2739(6) 0.3466(3) 0.0824(15) Uani 1 1 d . . .
C12 C 0.6325(3) 1.2410(8) 0.3026(3) 0.0483(15) Uani 1 1 d . . .
C13 C 0.7503(4) 0.9029(9) 0.1685(4) 0.063(2) Uani 1 1 d . . .
C14 C 0.8182(5) 0.9253(10) 0.1477(4) 0.066(2) Uani 1 1 d . . .
F14 F 0.8799(3) 0.8922(8) 0.1891(3) 0.0946(18) Uani 1 1 d . . .
C15 C 0.8260(6) 0.9897(10) 0.0879(5) 0.074(3) Uani 1 1 d . . .
F15 F 0.8924(4) 1.0149(7) 0.0722(3) 0.112(2) Uani 1 1 d . . .
C16 C 0.7645(8) 1.0286(12) 0.0447(5) 0.094(3) Uani 1 1 d . . .
H16A H 0.7686 1.0705 0.0032 0.113 Uiso 1 1 calc R . .
C17 C 0.6950(8) 1.0028(13) 0.0652(6) 0.106(4) Uani 1 1 d . . .
F17 F 0.6336(5) 1.0442(12) 0.0242(4) 0.153(3) Uani 1 1 d . . .
C18 C 0.6886(5) 0.9448(13) 0.1252(5) 0.079(3) Uani 1 1 d . . .
F18 F 0.6217(3) 0.9196(10) 0.1439(3) 0.123(2) Uani 1 1 d . . .
C19 C 0.8910(4) 0.9585(8) 0.4538(3) 0.0468(15) Uani 1 1 d . . .
C20 C 0.9458(4) 0.8559(8) 0.4577(3) 0.0492(15) Uani 1 1 d . . .
F20 F 0.9777(2) 0.8228(5) 0.4032(2) 0.0650(11) Uani 1 1 d . . .
C21 C 0.9712(4) 0.7900(8) 0.5176(4) 0.0530(16) Uani 1 1 d . . .
F21 F 1.0259(3) 0.6913(6) 0.5191(3) 0.0802(14) Uani 1 1 d . . .
C22 C 0.9417(4) 0.8212(9) 0.5751(3) 0.0595(19) Uani 1 1 d . . .
H22A H 0.9586 0.7757 0.6156 0.071 Uiso 1 1 calc R . .
C23 C 0.8862(4) 0.9220(9) 0.5707(4) 0.0572(18) Uani 1 1 d . . .
F23 F 0.8537(3) 0.9530(7) 0.6260(3) 0.0883(16) Uani 1 1 d . . .
C24 C 0.8617(4) 0.9933(8) 0.5125(4) 0.0544(17) Uani 1 1 d . . .
F24 F 0.8090(3) 1.0923(6) 0.5112(3) 0.0813(14) Uani 1 1 d . . .
C25 C 0.6565(4) 0.7937(8) 0.4288(4) 0.0567(18) Uani 1 1 d . . .
C26 C 0.5910(5) 0.7586(11) 0.3895(4) 0.076(2) Uani 1 1 d . . .
F26 F 0.5921(4) 0.7256(9) 0.3246(3) 0.128(3) Uani 1 1 d . . .
C27 C 0.5240(5) 0.7584(13) 0.4143(5) 0.086(3) Uani 1 1 d . . .
F27 F 0.4624(3) 0.7234(10) 0.3720(3) 0.141(3) Uani 1 1 d . . .
C28 C 0.5196(6) 0.7951(13) 0.4786(6) 0.100(4) Uani 1 1 d . . .
H28A H 0.4748 0.7938 0.4956 0.120 Uiso 1 1 calc R . .
C29 C 0.5824(7) 0.8338(13) 0.5174(5) 0.098(4) Uani 1 1 d . . .
F29 F 0.5795(6) 0.8727(14) 0.5808(4) 0.205(6) Uani 1 1 d . . .
C30 C 0.6494(5) 0.8313(12) 0.4936(4) 0.082(3) Uani 1 1 d . . .
F30 F 0.7090(4) 0.8667(11) 0.5359(3) 0.161(4) Uani 1 1 d . . .

loop_
_atom_site_aniso_label
_atom_site_aniso_U_11
_atom_site_aniso_U_22
_atom_site_aniso_U_33
_atom_site_aniso_U_23
_atom_site_aniso_U_13
_atom_site_aniso_U_12
Os1 0.03920(15) 0.03899(16) 0.05040(15) -0.00117(11) 0.01133(10) -0.00515(11)
S1 0.0430(8) 0.0449(9) 0.0403(7) -0.0019(6) 0.0108(6) -0.0075(7)
S2 0.0412(8) 0.0494(10) 0.0582(9) 0.0057(8) 0.0161(7) -0.0001(7)
S3 0.0709(12) 0.0481(10) 0.0734(11) -0.0151(9) 0.0246(10) -0.0134(10)
S4 0.0452(9) 0.0470(9) 0.0620(10) 0.0117(8) 0.0031(8) -0.0081(8)
S5 0.0567(11) 0.0514(11) 0.0952(14) 0.0219(11) 0.0182(10) -0.0003(9)
C1 0.033(3) 0.045(3) 0.041(3) 0.003(3) 0.006(2) -0.004(3)
C2 0.044(3) 0.064(4) 0.043(3) -0.006(3) 0.011(3) -0.007(3)
F2 0.065(3) 0.085(3) 0.056(2) -0.019(2) 0.027(2) -0.009(2)
C3 0.040(4) 0.067(5) 0.058(4) 0.006(4) 0.015(3) -0.013(3)
F3 0.052(3) 0.144(5) 0.079(3) -0.008(3) 0.031(2) -0.034(3)
C4 0.044(4) 0.058(5) 0.068(4) 0.001(4) 0.006(3) -0.016(3)
C5 0.047(4) 0.045(4) 0.046(3) -0.007(3) 0.003(3) -0.007(3)
F5 0.069(3) 0.064(3) 0.068(3) -0.028(2) 0.009(2) -0.014(2)
C6 0.035(3) 0.037(3) 0.050(3) 0.003(3) 0.011(3) -0.001(3)
F6 0.056(2) 0.070(3) 0.0503(19) -0.0114(19) 0.0252(18) -0.014(2)
C7 0.035(3) 0.046(4) 0.053(3) 0.001(3) 0.001(3) -0.008(3)
C8 0.051(4) 0.067(5) 0.062(4) 0.013(4) 0.008(3) -0.003(4)
F8 0.076(3) 0.100(4) 0.076(3) 0.045(3) 0.021(3) 0.007(3)
C9 0.056(5) 0.070(6) 0.089(6) 0.029(5) 0.004(4) 0.015(4)
C10 0.043(4) 0.073(6) 0.094(6) 0.018(5) 0.003(4) 0.013(4)
F10 0.060(3) 0.110(5) 0.148(6) 0.033(4) 0.017(3) 0.028(3)
C11 0.039(4) 0.058(5) 0.083(5) 0.005(4) 0.014(3) -0.003(3)
F11 0.052(3) 0.087(4) 0.116(4) 0.020(3) 0.038(3) 0.010(3)
C12 0.037(3) 0.051(4) 0.056(4) 0.006(3) 0.006(3) -0.005(3)
C13 0.072(5) 0.053(4) 0.069(5) -0.025(4) 0.025(4) -0.014(4)
C14 0.060(5) 0.071(5) 0.070(5) -0.027(4) 0.021(4) -0.009(4)
F14 0.056(3) 0.143(6) 0.087(3) -0.008(4) 0.017(3) -0.009(3)
C15 0.084(6) 0.073(6) 0.072(5) -0.015(4) 0.037(5) -0.009(5)
F15 0.098(5) 0.144(6) 0.107(4) -0.012(4) 0.057(4) -0.030(4)
C16 0.129(10) 0.096(8) 0.066(5) -0.001(5) 0.041(6) 0.003(7)
C17 0.094(9) 0.140(13) 0.083(7) -0.009(7) 0.010(6) 0.025(7)
F17 0.116(6) 0.232(10) 0.108(5) 0.027(6) -0.003(5) 0.051(6)
C18 0.061(5) 0.102(7) 0.075(6) -0.009(5) 0.017(4) 0.000(5)
F18 0.057(3) 0.189(8) 0.125(5) 0.005(5) 0.024(3) -0.011(4)
C19 0.039(3) 0.051(4) 0.049(3) 0.003(3) 0.003(3) -0.003(3)
C20 0.051(4) 0.043(4) 0.054(4) 0.004(3) 0.007(3) -0.007(3)
F20 0.067(3) 0.067(3) 0.065(2) -0.003(2) 0.025(2) 0.002(2)
C21 0.045(4) 0.049(4) 0.064(4) 0.008(3) 0.005(3) 0.006(3)
F21 0.076(3) 0.068(3) 0.095(3) 0.019(3) 0.007(3) 0.026(3)
C22 0.063(5) 0.063(5) 0.051(4) 0.008(4) 0.001(3) 0.000(4)
C23 0.058(4) 0.062(5) 0.054(4) -0.004(4) 0.015(3) -0.010(4)
F23 0.097(4) 0.108(4) 0.064(3) -0.015(3) 0.026(3) 0.001(4)
C24 0.051(4) 0.057(5) 0.056(4) 0.003(3) 0.008(3) 0.001(4)
F24 0.076(3) 0.079(4) 0.095(3) -0.002(3) 0.033(3) 0.023(3)
C25 0.065(5) 0.047(4) 0.060(4) 0.003(3) 0.015(4) -0.017(4)
C26 0.071(5) 0.095(7) 0.062(5) -0.010(5) 0.015(4) -0.028(5)
F26 0.111(5) 0.198(8) 0.079(3) -0.038(4) 0.028(3) -0.081(5)
C27 0.054(5) 0.111(8) 0.091(6) 0.016(6) 0.005(5) -0.022(5)
F27 0.069(4) 0.226(9) 0.128(5) 0.028(6) 0.006(4) -0.049(5)
C28 0.098(8) 0.109(9) 0.105(7) 0.012(7) 0.058(7) -0.024(7)
C29 0.122(9) 0.114(9) 0.065(5) -0.014(6) 0.041(6) -0.051(8)
F29 0.240(10) 0.295(13) 0.103(5) -0.073(7) 0.104(6) -0.146(10)
C30 0.083(6) 0.111(8) 0.051(4) 0.008(5) 0.005(4) -0.046(6)
F30 0.149(6) 0.275(11) 0.059(3) 0.005(5) 0.006(4) -0.123(7)

loop_
_atom_type_symbol
_atom_type_description
_atom_type_scat_dispersion_real
_atom_type_scat_dispersion_imag
_atom_type_scat_source
C C 0.0033 0.0016 'International Tables Vol C Tables 4.2.6.8 and 6.1.1.4'
H H 0.0000 0.0000 'International Tables Vol C Tables 4.2.6.8 and 6.1.1.4'
F F 0.0171 0.0103 'International Tables Vol C Tables 4.2.6.8 and 6.1.1.4'
S S 0.1246 0.1234 'International Tables Vol C Tables 4.2.6.8 and 6.1.1.4'
Os Os -1.2165 7.6030 'International Tables Vol C Tables 4.2.6.8 and 6.1.1.4'

loop_
_geom_angle_atom_site_label_1
_geom_angle_atom_site_label_2
_geom_angle_atom_site_label_3
_geom_angle
_geom_angle_site_symmetry_1
_geom_angle_site_symmetry_3
_geom_angle_publ_flag
S2 Os1 S3 118.00(8) . . ?
S2 Os1 S4 121.61(7) . . ?
S3 Os1 S4 120.38(8) . . ?
S2 Os1 S1 88.43(6) . . ?
S3 Os1 S1 94.95(7) . . ?
S4 Os1 S1 87.82(6) . . ?
S2 Os1 S5 91.31(7) . . ?
S3 Os1 S5 83.23(8) . . ?
S4 Os1 S5 94.19(7) . . ?
S1 Os1 S5 177.79(7) . . ?
C7 S1 C1 100.8(3) . . ?
C7 S1 Os1 103.2(2) . . ?
C1 S1 Os1 113.7(2) . . ?
C12 S2 Os1 106.8(2) . . ?
C13 S3 Os1 109.7(3) . . ?
C19 S4 Os1 112.8(2) . . ?
C25 S5 Os1 109.2(3) . . ?
C6 C1 C2 117.5(6) . . ?
C6 C1 S1 124.0(4) . . ?
C2 C1 S1 118.5(5) . . ?
F2 C2 C3 120.0(6) . . ?
F2 C2 C1 119.3(6) . . ?
C3 C2 C1 120.6(6) . . ?
F3 C3 C4 121.2(7) . . ?
F3 C3 C2 117.6(7) . . ?
C4 C3 C2 121.2(6) . . ?
C5 C4 C3 117.7(6) . . ?
C5 C4 H4A 121.1 . . ?
C3 C4 H4A 121.1 . . ?
F5 C5 C6 119.2(6) . . ?
F5 C5 C4 118.9(6) . . ?
C6 C5 C4 121.9(6) . . ?
F6 C6 C5 118.8(6) . . ?
F6 C6 C1 120.3(5) . . ?
C5 C6 C1 120.9(6) . . ?
C12 C7 C8 119.3(6) . . ?
C12 C7 S1 119.1(5) . . ?
C8 C7 S1 121.5(5) . . ?
F8 C8 C9 120.1(7) . . ?
F8 C8 C7 118.0(7) . . ?
C9 C8 C7 121.9(7) . . ?
C10 C9 C8 118.0(8) . . ?
C10 C9 H9A 121.0 . . ?
C8 C9 H9A 121.0 . . ?
F10 C10 C9 119.0(8) . . ?
F10 C10 C11 120.1(8) . . ?
C9 C10 C11 120.9(7) . . ?
F11 C11 C10 118.6(7) . . ?
F11 C11 C12 119.0(7) . . ?
C10 C11 C12 122.3(7) . . ?
C11 C12 C7 117.5(7) . . ?
C11 C12 S2 120.3(5) . . ?
C7 C12 S2 122.1(5) . . ?
C14 C13 C18 117.4(8) . . ?
C14 C13 S3 121.0(7) . . ?
C18 C13 S3 121.6(6) . . ?
F14 C14 C15 117.7(8) . . ?
F14 C14 C13 119.7(8) . . ?
C15 C14 C13 122.4(9) . . ?
F15 C15 C14 119.7(10) . . ?
F15 C15 C16 120.6(9) . . ?
C14 C15 C16 119.7(9) . . ?
C15 C16 C17 117.9(10) . . ?
C15 C16 H16A 121.1 . . ?
C17 C16 H16A 121.1 . . ?
C18 C17 F17 119.5(12) . . ?
C18 C17 C16 121.5(11) . . ?
F17 C17 C16 118.9(12) . . ?
C17 C18 F18 120.9(10) . . ?
C17 C18 C13 120.9(10) . . ?
F18 C18 C13 118.2(9) . . ?
C20 C19 C24 118.0(6) . . ?
C20 C19 S4 120.9(5) . . ?
C24 C19 S4 120.8(6) . . ?
F20 C20 C21 118.6(6) . . ?
F20 C20 C19 120.3(6) . . ?
C21 C20 C19 121.0(6) . . ?
F21 C21 C22 119.9(6) . . ?
F21 C21 C20 118.8(7) . . ?
C22 C21 C20 121.3(7) . . ?
C21 C22 C23 117.5(7) . . ?
C21 C22 H22A 121.3 . . ?
C23 C22 H22A 121.3 . . ?
F23 C23 C24 118.0(7) . . ?
F23 C23 C22 119.5(7) . . ?
C24 C23 C22 122.5(7) . . ?
F24 C24 C23 120.2(7) . . ?
F24 C24 C19 120.2(6) . . ?
C23 C24 C19 119.6(7) . . ?
C30 C25 C26 114.5(7) . . ?
C30 C25 S5 121.4(6) . . ?
C26 C25 S5 124.0(6) . . ?
F26 C26 C27 118.6(8) . . ?
F26 C26 C25 118.9(7) . . ?
C27 C26 C25 122.4(8) . . ?
C28 C27 F27 120.4(9) . . ?
C28 C27 C26 121.0(9) . . ?
F27 C27 C26 118.5(9) . . ?
C27 C28 C29 117.6(9) . . ?
C27 C28 H28A 121.2 . . ?
C29 C28 H28A 121.2 . . ?
F29 C29 C28 118.9(10) . . ?
F29 C29 C30 119.2(10) . . ?
C28 C29 C30 121.8(9) . . ?
F30 C30 C25 119.5(8) . . ?
F30 C30 C29 117.9(8) . . ?
C25 C30 C29 122.5(8) . . ?

loop_
_geom_bond_atom_site_label_1
_geom_bond_atom_site_label_2
_geom_bond_distance
_geom_bond_site_symmetry_2
_geom_bond_publ_flag
Os1 S2 2.1965(17) . ?
Os1 S3 2.2139(19) . ?
Os1 S4 2.2186(18) . ?
Os1 S1 2.3829(16) . ?
Os1 S5 2.401(2) . ?
S1 C7 1.773(7) . ?
S1 C1 1.779(6) . ?
S2 C12 1.767(7) . ?
S3 C13 1.791(8) . ?
S4 C19 1.779(7) . ?
S5 C25 1.752(8) . ?
C1 C6 1.377(8) . ?
C1 C2 1.394(8) . ?
C2 F2 1.340(7) . ?
C2 C3 1.381(10) . ?
C3 F3 1.346(8) . ?
C3 C4 1.372(11) . ?
C4 C5 1.371(10) . ?
C4 H4A 0.9300 . ?
C5 F5 1.344(8) . ?
C5 C6 1.369(9) . ?
C6 F6 1.344(6) . ?
C7 C12 1.392(9) . ?
C7 C8 1.396(10) . ?
C8 F8 1.344(8) . ?
C8 C9 1.374(12) . ?
C9 C10 1.365(13) . ?
C9 H9A 0.9300 . ?
C10 F10 1.341(10) . ?
C10 C11 1.368(11) . ?
C11 F11 1.361(8) . ?
C11 C12 1.376(10) . ?
C13 C14 1.380(10) . ?
C13 C18 1.386(12) . ?
C14 F14 1.345(10) . ?
C14 C15 1.365(12) . ?
C15 F15 1.317(11) . ?
C15 C16 1.374(16) . ?
C16 C17 1.409(18) . ?
C16 H16A 0.9300 . ?
C17 C18 1.338(15) . ?
C17 F17 1.357(14) . ?
C18 F18 1.349(10) . ?
C19 C20 1.375(10) . ?
C19 C24 1.396(10) . ?
C20 F20 1.343(7) . ?
C20 C21 1.372(9) . ?
C21 F21 1.352(8) . ?
C21 C22 1.370(10) . ?
C22 C23 1.372(11) . ?
C22 H22A 0.9300 . ?
C23 F23 1.359(8) . ?
C23 C24 1.365(10) . ?
C24 F24 1.327(9) . ?
C25 C30 1.370(10) . ?
C25 C26 1.385(11) . ?
C26 F26 1.340(9) . ?
C26 C27 1.384(12) . ?
C27 C28 1.347(13) . ?
C27 F27 1.357(10) . ?
C28 C29 1.348(14) . ?
C28 H28A 0.9300 . ?
C29 F29 1.331(10) . ?
C29 C30 1.373(14) . ?
C30 F30 1.331(10) . ?

loop_
_geom_torsion_atom_site_label_1
_geom_torsion_atom_site_label_2
_geom_torsion_atom_site_label_3
_geom_torsion_atom_site_label_4
_geom_torsion
_geom_torsion_site_symmetry_1
_geom_torsion_site_symmetry_2
_geom_torsion_site_symmetry_3
_geom_torsion_site_symmetry_4
_geom_torsion_publ_flag
S2 Os1 S1 C7 -3.1(2) . . . . ?
S3 Os1 S1 C7 114.9(2) . . . . ?
S4 Os1 S1 C7 -124.8(2) . . . . ?
S2 Os1 S1 C1 105.2(2) . . . . ?
S3 Os1 S1 C1 -136.8(2) . . . . ?
S4 Os1 S1 C1 -16.5(2) . . . . ?
S3 Os1 S2 C12 -90.8(2) . . . . ?
S4 Os1 S2 C12 90.4(2) . . . . ?
S1 Os1 S2 C12 4.0(2) . . . . ?
S5 Os1 S2 C12 -173.8(2) . . . . ?
S2 Os1 S3 C13 94.5(3) . . . . ?
S4 Os1 S3 C13 -86.7(3) . . . . ?
S1 Os1 S3 C13 3.7(3) . . . . ?
S5 Os1 S3 C13 -177.6(3) . . . . ?
S2 Os1 S4 C19 85.2(3) . . . . ?
S3 Os1 S4 C19 -93.6(3) . . . . ?
S1 Os1 S4 C19 172.0(3) . . . . ?
S5 Os1 S4 C19 -9.0(3) . . . . ?
S2 Os1 S5 C25 9.9(3) . . . . ?
S3 Os1 S5 C25 -108.2(3) . . . . ?
S4 Os1 S5 C25 131.7(3) . . . . ?
C7 S1 C1 C6 49.6(6) . . . . ?
Os1 S1 C1 C6 -60.2(6) . . . . ?
C7 S1 C1 C2 -132.2(5) . . . . ?
Os1 S1 C1 C2 118.0(5) . . . . ?
C6 C1 C2 F2 177.5(6) . . . . ?
S1 C1 C2 F2 -0.8(9) . . . . ?
C6 C1 C2 C3 -2.8(10) . . . . ?
S1 C1 C2 C3 178.9(6) . . . . ?
F2 C2 C3 F3 3.2(11) . . . . ?
C1 C2 C3 F3 -176.5(7) . . . . ?
F2 C2 C3 C4 -177.9(7) . . . . ?
C1 C2 C3 C4 2.3(12) . . . . ?
F3 C3 C4 C5 179.4(7) . . . . ?
C2 C3 C4 C5 0.6(12) . . . . ?
C3 C4 C5 F5 178.6(7) . . . . ?
C3 C4 C5 C6 -3.2(11) . . . . ?
F5 C5 C6 F6 -0.6(9) . . . . ?
C4 C5 C6 F6 -178.8(6) . . . . ?
F5 C5 C6 C1 -179.0(6) . . . . ?
C4 C5 C6 C1 2.8(10) . . . . ?
C2 C1 C6 F6 -178.1(6) . . . . ?
S1 C1 C6 F6 0.1(9) . . . . ?
C2 C1 C6 C5 0.3(9) . . . . ?
S1 C1 C6 C5 178.5(5) . . . . ?
C1 S1 C7 C12 -116.6(5) . . . . ?
Os1 S1 C7 C12 1.2(6) . . . . ?
C1 S1 C7 C8 64.7(6) . . . . ?
Os1 S1 C7 C8 -177.6(5) . . . . ?
C12 C7 C8 F8 178.6(7) . . . . ?
S1 C7 C8 F8 -2.7(10) . . . . ?
C12 C7 C8 C9 -1.3(12) . . . . ?
S1 C7 C8 C9 177.5(7) . . . . ?
F8 C8 C9 C10 179.2(8) . . . . ?
C7 C8 C9 C10 -1.0(14) . . . . ?
C8 C9 C10 F10 -178.3(9) . . . . ?
C8 C9 C10 C11 3.4(15) . . . . ?
F10 C10 C11 F11 0.7(13) . . . . ?
C9 C10 C11 F11 179.0(8) . . . . ?
F10 C10 C11 C12 178.1(8) . . . . ?
C9 C10 C11 C12 -3.7(14) . . . . ?
F11 C11 C12 C7 178.6(7) . . . . ?
C10 C11 C12 C7 1.3(12) . . . . ?
F11 C11 C12 S2 -1.3(10) . . . . ?
C10 C11 C12 S2 -178.7(7) . . . . ?
C8 C7 C12 C11 1.1(10) . . . . ?
S1 C7 C12 C11 -177.6(6) . . . . ?
C8 C7 C12 S2 -178.9(5) . . . . ?
S1 C7 C12 S2 2.3(8) . . . . ?
Os1 S2 C12 C11 175.2(6) . . . . ?
Os1 S2 C12 C7 -4.8(6) . . . . ?
Os1 S3 C13 C14 85.8(7) . . . . ?
Os1 S3 C13 C18 -94.5(8) . . . . ?
C18 C13 C14 F14 177.2(8) . . . . ?
S3 C13 C14 F14 -3.1(11) . . . . ?
C18 C13 C14 C15 1.9(13) . . . . ?
S3 C13 C14 C15 -178.4(6) . . . . ?
F14 C14 C15 F15 1.2(12) . . . . ?
C13 C14 C15 F15 176.5(8) . . . . ?
F14 C14 C15 C16 -178.4(9) . . . . ?
C13 C14 C15 C16 -3.1(13) . . . . ?
F15 C15 C16 C17 -178.1(9) . . . . ?
C14 C15 C16 C17 1.5(15) . . . . ?
C15 C16 C17 C18 1.2(18) . . . . ?
C15 C16 C17 F17 178.1(10) . . . . ?
F17 C17 C18 F18 3.7(18) . . . . ?
C16 C17 C18 F18 -179.4(11) . . . . ?
F17 C17 C18 C13 -179.2(10) . . . . ?
C16 C17 C18 C13 -2.4(18) . . . . ?
C14 C13 C18 C17 0.8(15) . . . . ?
S3 C13 C18 C17 -178.9(9) . . . . ?
C14 C13 C18 F18 178.0(9) . . . . ?
S3 C13 C18 F18 -1.7(14) . . . . ?
Os1 S4 C19 C20 108.8(6) . . . . ?
Os1 S4 C19 C24 -76.8(6) . . . . ?
C24 C19 C20 F20 -177.4(6) . . . . ?
S4 C19 C20 F20 -2.8(9) . . . . ?
C24 C19 C20 C21 -0.4(11) . . . . ?
S4 C19 C20 C21 174.1(6) . . . . ?
F20 C20 C21 F21 -2.0(10) . . . . ?
C19 C20 C21 F21 -179.1(7) . . . . ?
F20 C20 C21 C22 178.9(7) . . . . ?
C19 C20 C21 C22 1.9(11) . . . . ?
F21 C21 C22 C23 -179.8(7) . . . . ?
C20 C21 C22 C23 -0.8(12) . . . . ?
C21 C22 C23 F23 178.0(7) . . . . ?
C21 C22 C23 C24 -1.9(12) . . . . ?
F23 C23 C24 F24 1.7(11) . . . . ?
C22 C23 C24 F24 -178.5(7) . . . . ?
F23 C23 C24 C19 -176.5(7) . . . . ?
C22 C23 C24 C19 3.3(12) . . . . ?
C20 C19 C24 F24 179.7(7) . . . . ?
S4 C19 C24 F24 5.2(10) . . . . ?
C20 C19 C24 C23 -2.1(11) . . . . ?
S4 C19 C24 C23 -176.7(6) . . . . ?
Os1 S5 C25 C30 -107.2(7) . . . . ?
Os1 S5 C25 C26 74.1(8) . . . . ?
C30 C25 C26 F26 177.6(9) . . . . ?
S5 C25 C26 F26 -3.6(13) . . . . ?
C30 C25 C26 C27 -1.4(14) . . . . ?
S5 C25 C26 C27 177.4(8) . . . . ?
F26 C26 C27 C28 -177.9(11) . . . . ?
C25 C26 C27 C28 1.0(17) . . . . ?
F26 C26 C27 F27 0.7(16) . . . . ?
C25 C26 C27 F27 179.6(9) . . . . ?
F27 C27 C28 C29 -177.7(11) . . . . ?
C26 C27 C28 C29 0.9(18) . . . . ?
C27 C28 C29 F29 179.0(12) . . . . ?
C27 C28 C29 C30 -2.4(19) . . . . ?
C26 C25 C30 F30 179.8(10) . . . . ?
S5 C25 C30 F30 1.0(14) . . . . ?
C26 C25 C30 C29 -0.1(15) . . . . ?
S5 C25 C30 C29 -178.9(9) . . . . ?
F29 C29 C30 F30 0.8(18) . . . . ?
C28 C29 C30 F30 -177.9(12) . . . . ?
F29 C29 C30 C25 -179.3(11) . . . . ?
C28 C29 C30 C25 2.0(19) . . . . ?
